data_7055354
loop_
_publ_author_name
'Meng, Qianli'
'Fronczek, Frank R.'
'Vicente, M Gra\,ca H'

_publ_section_title
;
 Synthesis and spectroscopic properties of
 \b,\b'-dibenzo-3,5,8-triaryl-BODIPYs.
;
_journal_issue 7
_journal_name_full 'New journal of chemistry = Nouveau journal de chimie'
_journal_page_first 5740
_journal_page_last 5751
_journal_paper_doi 10.1039/C5NJ03324A
_journal_volume 40
_journal_year 2016
_chemical_formula_moiety 'C23 H21 B F2 I2 N2, C H2 Cl2'
_chemical_formula_sum 'C24 H23 B Cl2 F2 I2 N2'
_chemical_formula_weight 712.95
_chemical_name_systematic
;
 ?
;
_space_group_IT_number 19
_symmetry_cell_setting orthorhombic
_symmetry_space_group_name_Hall 'P 2ac 2ab'
_symmetry_space_group_name_H-M 'P 21 21 21'
_atom_sites_solution_hydrogens geom
_atom_sites_solution_primary direct
_atom_sites_solution_secondary difmap
_audit_creation_method SHELXL-97
_audit_update_record
;
2015-11-09 deposited with the CCDC.
2016-02-08 downloaded from the CCDC.
;
_cell_angle_alpha 90
_cell_angle_beta 90
_cell_angle_gamma 90
_cell_formula_units_Z 8
_cell_length_a 8.2966(4)
_cell_length_b 23.4782(12)
_cell_length_c 25.1750(11)
_cell_measurement_reflns_used 9960
_cell_measurement_temperature 100.0(5)
_cell_measurement_theta_max 26.80
_cell_measurement_theta_min 2.72
_cell_volume 4903.8(4)
_computing_cell_refinement 'Bruker SAINT'
_computing_data_collection 'Bruker APEX2'
_computing_data_reduction 'Bruker SAINT'
_computing_molecular_graphics 'ORTEP-3 for Windows (Farrugia, 1997)'
_computing_publication_material 'SHELXL-97 (Sheldrick, 2008)'
_computing_structure_refinement 'SHELXL-97 (Sheldrick, 2008)'
_computing_structure_solution 'SHELXS-97 (Sheldrick, 2008)'
_diffrn_ambient_temperature 100.0(5)
_diffrn_measured_fraction_theta_full 1.000
_diffrn_measured_fraction_theta_max 0.999
_diffrn_measurement_device_type 'Bruker Kappa APEX-II DUO'
_diffrn_measurement_method '\f and \w scans'
_diffrn_radiation_monochromator 'TRIUMPH curved graphite'
_diffrn_radiation_source 'fine-focus sealed tube'
_diffrn_radiation_type MoK\a
_diffrn_radiation_wavelength 0.71073
_diffrn_reflns_av_R_equivalents 0.0460
_diffrn_reflns_av_sigmaI/netI 0.0304
_diffrn_reflns_limit_h_max 10
_diffrn_reflns_limit_h_min -10
_diffrn_reflns_limit_k_max 29
_diffrn_reflns_limit_k_min -27
_diffrn_reflns_limit_l_max 31
_diffrn_reflns_limit_l_min -31
_diffrn_reflns_number 64679
_diffrn_reflns_theta_full 25.00
_diffrn_reflns_theta_max 26.80
_diffrn_reflns_theta_min 1.62
_exptl_absorpt_coefficient_mu 2.815
_exptl_absorpt_correction_T_max 0.9458
_exptl_absorpt_correction_T_min 0.3706
_exptl_absorpt_correction_type multi-scan
_exptl_absorpt_process_details 'SADABS (Sheldrick, 2004)'
_exptl_crystal_colour red
_exptl_crystal_density_diffrn 1.931
_exptl_crystal_density_method 'not measured'
_exptl_crystal_description needle
_exptl_crystal_F_000 2752
_exptl_crystal_recrystallization_method 'Re-crystallisation from solvent: dichloromethane/hexane'
_exptl_crystal_size_max 0.44
_exptl_crystal_size_mid 0.06
_exptl_crystal_size_min 0.02
_refine_diff_density_max 3.467
_refine_diff_density_min -1.350
_refine_diff_density_rms 0.213
_refine_ls_abs_structure_details 'Flack (1983) '
_refine_ls_abs_structure_Flack 0.47(3)
_refine_ls_extinction_coef 0.00063(7)
_refine_ls_extinction_expression Fc^*^=kFc[1+0.001xFc^2^\l^3^/sin(2\q)]^-1/4^
_refine_ls_extinction_method SHELXL
_refine_ls_goodness_of_fit_ref 1.221
_refine_ls_hydrogen_treatment constr
_refine_ls_matrix_type full
_refine_ls_number_parameters 597
_refine_ls_number_reflns 10489
_refine_ls_number_restraints 120
_refine_ls_restrained_S_all 1.217
_refine_ls_R_factor_all 0.0548
_refine_ls_R_factor_gt 0.0527
_refine_ls_shift/su_max 0.001
_refine_ls_shift/su_mean 0.000
_refine_ls_structure_factor_coef Fsqd
_refine_ls_weighting_details 'calc w=1/[\s^2^(Fo^2^)+(0.0405P)^2^+54.45P] where P=(Fo^2^+2Fc^2^)/3'
_refine_ls_weighting_scheme calc
_refine_ls_wR_factor_gt 0.1231
_refine_ls_wR_factor_ref 0.1240
_reflns_number_gt 10111
_reflns_number_total 10489
_reflns_threshold_expression I>2\s(I)
_cod_data_source_file c5nj03324a2.cif
_cod_data_source_block Compound1a
_cod_depositor_comments
;
The following automatic conversions were performed:

'_symmetry_cell_setting' value 'Orthorhombic' changed to
'orthorhombic' according to
/usr/data/users/saulius/crontab/automatic-downloads/rss-feeds/RSC/lib/dictionaries/cif_core.dic
dictionary named 'cif_core.dic' version 2.4.2 from 2011-04-26.

Automatic conversion script
Id: cif_fix_values 4268 2015-11-12 08:31:59Z antanas 

 Adding full bibliography for 7055354--7055362.cif.

 Adding full bibliography for 7055354--7055362.cif.
;
_cod_original_sg_symbol_Hall 'P 2ac 2ab '
_cod_original_sg_symbol_H-M 'P 21 21 21 '
_cod_database_code 7055354

loop_
_symmetry_equiv_pos_as_xyz
'x, y, z'
'-x+1/2, -y, z+1/2'
'-x, y+1/2, -z+1/2'
'x+1/2, -y+1/2, -z'

loop_
_atom_site_label
_atom_site_type_symbol
_atom_site_fract_x
_atom_site_fract_y
_atom_site_fract_z
_atom_site_U_iso_or_equiv
_atom_site_adp_type
_atom_site_occupancy
_atom_site_symmetry_multiplicity
_atom_site_calc_flag
_atom_site_refinement_flags
I1 I 0.07599(7) 0.87340(3) 0.60042(2) 0.01907(14) Uani 1 1 d .
I2 I 0.75583(8) 0.97467(3) 0.51692(2) 0.02107(14) Uani 1 1 d .
F1 F 0.4689(6) 0.8695(2) 0.5398(2) 0.0187(11) Uani 1 1 d .
F2 F 0.3492(6) 0.9570(2) 0.5348(2) 0.0201(11) Uani 1 1 d .
N1 N 0.2242(8) 0.8776(3) 0.4894(3) 0.0119(14) Uani 1 1 d .
N2 N 0.4800(8) 0.9198(3) 0.4564(3) 0.0097(14) Uani 1 1 d .
C1 C 0.0979(10) 0.8603(4) 0.5195(4) 0.0165(17) Uani 1 1 d .
C2 C -0.0184(11) 0.8312(4) 0.4895(4) 0.0145(18) Uani 1 1 d .
C3 C -0.1720(11) 0.8051(4) 0.5070(4) 0.0160(18) Uani 1 1 d U
H3A H -0.2281 0.8313 0.5316 0.019 Uiso 1 1 calc R
H3B H -0.1491 0.7693 0.5264 0.019 Uiso 1 1 calc R
C4 C -0.2816(11) 0.7922(4) 0.4594(4) 0.024(2) Uani 1 1 d .
H4A H -0.3694 0.7664 0.4707 0.029 Uiso 1 1 calc R
H4B H -0.3311 0.8281 0.4466 0.029 Uiso 1 1 calc R
C5 C -0.1871(12) 0.7648(4) 0.4147(4) 0.022(2) Uani 1 1 d U
H5A H -0.2617 0.7559 0.3852 0.027 Uiso 1 1 calc R
H5B H -0.1410 0.7284 0.4276 0.027 Uiso 1 1 calc R
C6 C -0.0516(11) 0.8020(4) 0.3937(4) 0.0159(17) Uani 1 1 d U
H6A H 0.0233 0.7785 0.3723 0.019 Uiso 1 1 calc R
H6B H -0.0968 0.8319 0.3704 0.019 Uiso 1 1 calc R
C7 C 0.0376(10) 0.8289(3) 0.4384(3) 0.0099(16) Uani 1 1 d U
C8 C 0.1911(10) 0.8587(4) 0.4376(3) 0.0115(16) Uani 1 1 d .
C9 C 0.2983(9) 0.8702(4) 0.3969(4) 0.0163(17) Uani 1 1 d .
C10 C 0.4380(11) 0.9026(4) 0.4053(3) 0.0150(17) Uani 1 1 d U
C11 C 0.5617(10) 0.9197(3) 0.3698(3) 0.0094(15) Uani 1 1 d U
C12 C 0.5764(11) 0.9138(4) 0.3106(3) 0.0149(16) Uani 1 1 d U
H12A H 0.5020 0.9408 0.2929 0.018 Uiso 1 1 calc R
H12B H 0.5456 0.8747 0.2999 0.018 Uiso 1 1 calc R
C13 C 0.7523(12) 0.9262(4) 0.2926(3) 0.0176(16) Uani 1 1 d .
H13A H 0.8215 0.8933 0.3019 0.021 Uiso 1 1 calc R
H13B H 0.7550 0.9309 0.2536 0.021 Uiso 1 1 calc R
C14 C 0.8191(11) 0.9798(4) 0.3190(3) 0.0177(19) Uani 1 1 d .
H14A H 0.7475 1.0125 0.3113 0.021 Uiso 1 1 calc R
H14B H 0.9271 0.9885 0.3044 0.021 Uiso 1 1 calc R
C15 C 0.8309(10) 0.9712(4) 0.3791(3) 0.0146(17) Uani 1 1 d .
H15A H 0.9218 0.9452 0.3871 0.017 Uiso 1 1 calc R
H15B H 0.8526 1.0082 0.3965 0.017 Uiso 1 1 calc R
C16 C 0.6774(10) 0.9464(3) 0.4007(4) 0.0123(16) Uani 1 1 d .
C17 C 0.6269(10) 0.9452(4) 0.4523(3) 0.0125(17) Uani 1 1 d .
C18 C 0.2671(11) 0.8483(3) 0.3425(3) 0.0116(15) Uani 1 1 d U
C19 C 0.3279(11) 0.7955(4) 0.3274(4) 0.0167(18) Uani 1 1 d .
H19 H 0.3830 0.7727 0.3528 0.020 Uiso 1 1 calc R
C20 C 0.3093(12) 0.7757(4) 0.2762(4) 0.024(2) Uani 1 1 d .
H20 H 0.3531 0.7399 0.2663 0.029 Uiso 1 1 calc R
C21 C 0.2267(12) 0.8082(4) 0.2392(4) 0.023(2) Uani 1 1 d .
H21 H 0.2134 0.7945 0.2040 0.027 Uiso 1 1 calc R
C22 C 0.1632(10) 0.8608(4) 0.2537(3) 0.0190(19) Uani 1 1 d .
H22 H 0.1052 0.8827 0.2284 0.023 Uiso 1 1 calc R
C23 C 0.1842(11) 0.8814(4) 0.3050(3) 0.0154(17) Uani 1 1 d .
H23 H 0.1427 0.9176 0.3146 0.018 Uiso 1 1 calc R
B1 B 0.3827(11) 0.9065(4) 0.5080(4) 0.015(2) Uani 1 1 d .
I3 I 1.24652(7) 0.96003(2) 0.74052(2) 0.01431(12) Uani 1 1 d .
I4 I 0.57782(7) 0.86365(2) 0.65106(2) 0.01455(12) Uani 1 1 d .
F3 F 0.8435(6) 0.9454(2) 0.7215(2) 0.0174(11) Uani 1 1 d .
F4 F 0.9588(6) 0.8575(2) 0.71384(19) 0.0143(10) Uani 1 1 d .
N3 N 0.9689(9) 0.9036(3) 0.7987(3) 0.0137(15) Uani 1 1 d U
N4 N 0.7108(8) 0.8645(3) 0.7633(3) 0.0124(14) Uani 1 1 d .
C24 C 1.1117(10) 0.9302(4) 0.8040(3) 0.0147(18) Uani 1 1 d U
C25 C 1.1641(10) 0.9296(3) 0.8570(3) 0.0122(16) Uani 1 1 d .
C26 C 1.3159(10) 0.9536(4) 0.8791(3) 0.0128(16) Uani 1 1 d .
H26A H 1.3359 0.9918 0.8639 0.015 Uiso 1 1 calc R
H26B H 1.4079 0.9287 0.8698 0.015 Uiso 1 1 calc R
C27 C 1.3008(10) 0.9580(4) 0.9400(3) 0.0133(17) Uani 1 1 d U
H27A H 1.4083 0.9652 0.9556 0.016 Uiso 1 1 calc R
H27B H 1.2300 0.9904 0.9492 0.016 Uiso 1 1 calc R
C28 C 1.2317(11) 0.9037(3) 0.9630(3) 0.0135(16) Uani 1 1 d .
H28A H 1.3007 0.8712 0.9525 0.016 Uiso 1 1 calc R
H28B H 1.2334 0.9063 1.0023 0.016 Uiso 1 1 calc R
C29 C 1.0611(11) 0.8926(4) 0.9448(3) 0.0173(18) Uani 1 1 d .
H29A H 1.0307 0.8529 0.9535 0.021 Uiso 1 1 calc R
H29B H 0.9864 0.9184 0.9638 0.021 Uiso 1 1 calc R
C30 C 1.0461(9) 0.9019(3) 0.8859(3) 0.0098(16) Uani 1 1 d U
C31 C 0.9238(10) 0.8850(3) 0.8496(3) 0.0108(14) Uani 1 1 d U
C32 C 0.7810(10) 0.8539(3) 0.8568(3) 0.0140(17) Uani 1 1 d .
C33 C 0.6745(10) 0.8442(3) 0.8144(3) 0.0101(16) Uani 1 1 d U
C34 C 0.5247(10) 0.8153(3) 0.8116(3) 0.0098(16) Uani 1 1 d U
C35 C 0.4289(11) 0.7856(4) 0.8544(3) 0.0176(17) Uani 1 1 d .
H35A H 0.4211 0.8106 0.8860 0.021 Uiso 1 1 calc R
H35B H 0.4846 0.7501 0.8650 0.021 Uiso 1 1 calc R
C36 C 0.2566(14) 0.7712(4) 0.8338(4) 0.025(2) Uani 1 1 d .
H36A H 0.2048 0.7439 0.8584 0.030 Uiso 1 1 calc R
H36B H 0.1907 0.8064 0.8333 0.030 Uiso 1 1 calc R
C37 C 0.2612(14) 0.7462(4) 0.7793(4) 0.026(2) Uani 1 1 d .
H37A H 0.1512 0.7342 0.7690 0.031 Uiso 1 1 calc R
H37B H 0.3308 0.7119 0.7795 0.031 Uiso 1 1 calc R
C38 C 0.3251(10) 0.7883(4) 0.7388(4) 0.0143(17) Uani 1 1 d .
H38A H 0.3499 0.7683 0.7051 0.017 Uiso 1 1 calc R
H38B H 0.2426 0.8177 0.7314 0.017 Uiso 1 1 calc R
C39 C 0.4744(9) 0.8157(3) 0.7602(3) 0.0096(15) Uani 1 1 d U
C40 C 0.5940(10) 0.8482(3) 0.7308(3) 0.0113(15) Uani 1 1 d U
C41 C 0.7429(12) 0.8303(3) 0.9104(3) 0.0138(15) Uani 1 1 d U
C42 C 0.6731(10) 0.8636(4) 0.9495(4) 0.0166(17) Uani 1 1 d .
H42 H 0.6446 0.9020 0.9424 0.020 Uiso 1 1 calc R
C43 C 0.6455(12) 0.8403(5) 0.9989(4) 0.025(2) Uani 1 1 d .
H43 H 0.5980 0.8630 1.0260 0.030 Uiso 1 1 calc R
C44 C 0.6850(13) 0.7858(5) 1.0094(4) 0.033(3) Uani 1 1 d .
H44 H 0.6625 0.7703 1.0435 0.040 Uiso 1 1 calc R
C45 C 0.7580(16) 0.7518(4) 0.9712(4) 0.031(2) Uani 1 1 d U
H45 H 0.7877 0.7138 0.9796 0.037 Uiso 1 1 calc R
C46 C 0.7880(11) 0.7735(4) 0.9204(4) 0.019(2) Uani 1 1 d U
H46 H 0.8370 0.7508 0.8937 0.023 Uiso 1 1 calc R
B2 B 0.8726(12) 0.8944(4) 0.7472(4) 0.0118(18) Uani 1 1 d .
C47 C 0.5038(18) 0.0705(5) 0.5958(6) 0.045(3) Uani 1 1 d .
H47A H 0.6045 0.0774 0.5758 0.055 Uiso 1 1 calc R
H47B H 0.4321 0.0470 0.5734 0.055 Uiso 1 1 calc R
Cl1 Cl 0.4096(5) 0.13594(13) 0.60876(13) 0.0496(8) Uani 1 1 d .
Cl2 Cl 0.5497(4) 0.03272(13) 0.65507(13) 0.0462(8) Uani 1 1 d .
C48 C 1.0083(17) 0.0684(5) 0.6584(6) 0.043(3) Uani 1 1 d .
H48A H 0.9380 0.0415 0.6779 0.051 Uiso 1 1 calc R
H48B H 1.1051 0.0755 0.6804 0.051 Uiso 1 1 calc R
Cl3 Cl 0.9053(5) 0.13259(16) 0.64922(15) 0.0591(9) Uani 1 1 d .
Cl4 Cl 1.0672(4) 0.03732(14) 0.59815(14) 0.0484(7) Uani 1 1 d .

loop_
_atom_site_aniso_label
_atom_site_aniso_U_11
_atom_site_aniso_U_22
_atom_site_aniso_U_33
_atom_site_aniso_U_23
_atom_site_aniso_U_13
_atom_site_aniso_U_12
I1 0.0140(3) 0.0330(3) 0.0102(2) 0.0045(2) 0.0019(2) 0.0042(2)
I2 0.0159(3) 0.0327(3) 0.0147(3) 0.0025(2) -0.0060(3) -0.0064(3)
F1 0.009(2) 0.032(3) 0.015(2) 0.010(2) -0.0003(19) 0.004(2)
F2 0.023(3) 0.026(3) 0.011(2) -0.006(2) 0.002(2) 0.002(2)
N1 0.010(3) 0.019(3) 0.007(3) 0.003(3) -0.002(3) 0.003(3)
N2 0.007(3) 0.009(3) 0.013(3) 0.001(3) -0.001(3) 0.003(2)
C1 0.012(4) 0.019(4) 0.019(4) 0.007(3) 0.004(3) -0.001(3)
C2 0.016(4) 0.014(4) 0.014(4) 0.008(3) 0.002(3) 0.007(3)
C3 0.015(2) 0.016(2) 0.016(2) 0.0035(18) 0.0012(18) -0.0001(18)
C4 0.016(5) 0.032(5) 0.025(5) -0.011(4) 0.004(4) -0.007(4)
C5 0.021(3) 0.024(3) 0.023(3) -0.0017(18) 0.0016(18) -0.0019(18)
C6 0.015(2) 0.017(2) 0.016(2) -0.0014(18) -0.0003(18) -0.0018(17)
C7 0.010(2) 0.009(2) 0.011(2) 0.0027(17) -0.0004(17) -0.0014(17)
C8 0.011(4) 0.014(4) 0.010(4) 0.003(3) -0.003(3) 0.001(3)
C9 0.010(4) 0.023(4) 0.016(4) 0.006(4) -0.003(3) -0.002(3)
C10 0.015(2) 0.017(2) 0.013(2) 0.0006(17) -0.0024(18) 0.0006(18)
C11 0.010(2) 0.008(2) 0.010(2) 0.0023(17) 0.0007(17) -0.0008(17)
C12 0.015(2) 0.016(2) 0.013(2) 0.0003(17) 0.0005(18) -0.0005(18)
C13 0.010(4) 0.031(4) 0.012(4) 0.004(3) 0.001(4) 0.000(4)
C14 0.013(4) 0.030(5) 0.011(4) 0.015(4) -0.001(3) -0.004(4)
C15 0.011(4) 0.017(4) 0.016(4) 0.003(3) -0.004(3) -0.004(3)
C16 0.012(4) 0.008(4) 0.017(4) 0.004(3) 0.003(3) -0.002(3)
C17 0.013(4) 0.014(4) 0.010(4) -0.004(3) -0.003(3) 0.001(3)
C18 0.010(2) 0.013(2) 0.012(2) 0.0001(17) 0.0011(18) -0.0014(17)
C19 0.016(4) 0.008(4) 0.027(5) 0.003(3) 0.011(4) 0.002(3)
C20 0.021(5) 0.014(4) 0.036(6) -0.010(4) 0.008(4) 0.002(4)
C21 0.022(5) 0.032(5) 0.014(4) 0.000(4) 0.002(4) -0.013(4)
C22 0.012(4) 0.035(5) 0.010(4) 0.003(4) -0.001(3) -0.001(4)
C23 0.013(4) 0.020(4) 0.013(4) -0.002(3) 0.002(3) 0.003(3)
B1 0.007(4) 0.024(5) 0.013(5) 0.006(4) -0.003(3) 0.000(3)
I3 0.0136(2) 0.0168(2) 0.0125(2) 0.00180(19) 0.0027(2) -0.0024(2)
I4 0.0146(3) 0.0194(3) 0.0096(2) 0.0016(2) -0.0022(2) 0.0003(2)
F3 0.021(3) 0.015(2) 0.016(3) 0.010(2) -0.002(2) 0.002(2)
F4 0.010(2) 0.017(2) 0.015(2) -0.007(2) 0.0035(19) -0.0006(19)
N3 0.012(2) 0.016(2) 0.013(2) 0.0008(17) 0.0027(17) 0.0006(16)
N4 0.011(3) 0.017(3) 0.009(3) 0.000(3) 0.000(2) 0.004(3)
C24 0.014(2) 0.017(2) 0.013(2) -0.0015(17) 0.0020(17) -0.0003(17)
C25 0.015(4) 0.010(4) 0.011(4) -0.002(3) 0.002(3) 0.005(3)
C26 0.014(4) 0.012(4) 0.013(4) -0.003(3) 0.001(3) 0.000(3)
C27 0.013(2) 0.013(2) 0.014(2) -0.0006(17) -0.0026(17) 0.0008(17)
C28 0.012(4) 0.020(4) 0.009(4) -0.006(3) -0.004(3) -0.003(3)
C29 0.014(4) 0.027(5) 0.011(4) -0.004(3) 0.004(3) -0.010(4)
C30 0.010(2) 0.008(2) 0.012(2) -0.0013(17) 0.0000(17) 0.0019(17)
C31 0.012(2) 0.011(2) 0.010(2) 0.0007(17) -0.0007(18) -0.0001(17)
C32 0.012(4) 0.013(4) 0.017(4) -0.008(3) -0.002(3) 0.005(3)
C33 0.010(2) 0.010(2) 0.010(2) -0.0006(17) 0.0011(17) 0.0005(17)
C34 0.011(2) 0.009(2) 0.010(2) 0.0009(17) -0.0007(17) 0.0010(17)
C35 0.012(4) 0.032(5) 0.009(4) 0.005(3) -0.004(4) 0.003(4)
C36 0.017(4) 0.036(5) 0.022(5) -0.003(4) 0.001(5) -0.007(5)
C37 0.013(4) 0.035(5) 0.029(5) 0.007(4) 0.001(4) 0.000(4)
C38 0.015(4) 0.012(4) 0.016(4) -0.006(3) 0.000(4) -0.002(3)
C39 0.007(2) 0.012(2) 0.009(2) -0.0007(17) 0.0003(17) 0.0020(17)
C40 0.011(2) 0.011(2) 0.012(2) 0.0008(17) -0.0014(18) 0.0021(17)
C41 0.013(2) 0.016(2) 0.013(2) 0.0023(17) 0.0004(18) -0.0019(18)
C42 0.007(4) 0.025(5) 0.018(4) 0.001(4) 0.002(3) 0.000(4)
C43 0.015(4) 0.048(6) 0.013(4) 0.008(4) -0.001(4) -0.002(4)
C44 0.025(5) 0.058(8) 0.018(5) 0.013(5) -0.006(4) -0.001(5)
C45 0.031(3) 0.031(3) 0.031(3) 0.0050(18) -0.0001(19) -0.0018(19)
C46 0.018(3) 0.021(2) 0.018(2) 0.0021(18) 0.0005(18) -0.0013(18)
B2 0.017(5) 0.009(4) 0.010(4) 0.003(3) -0.002(4) 0.004(3)
C47 0.059(8) 0.032(6) 0.045(8) -0.004(6) -0.021(7) 0.002(6)
Cl1 0.074(2) 0.0313(14) 0.0431(17) -0.0058(13) -0.0066(17) 0.0084(16)
Cl2 0.058(2) 0.0387(15) 0.0421(17) 0.0009(13) -0.0028(15) 0.0031(14)
C48 0.044(7) 0.024(6) 0.060(9) 0.006(6) -0.013(6) 0.009(5)
Cl3 0.072(2) 0.0521(19) 0.054(2) 0.0016(17) 0.0046(19) 0.0269(19)
Cl4 0.0524(18) 0.0452(16) 0.0476(17) -0.0097(14) 0.0101(17) 0.0039(16)

loop_
_atom_type_symbol
_atom_type_description
_atom_type_scat_dispersion_real
_atom_type_scat_dispersion_imag
_atom_type_scat_source
C C 0.0033 0.0016 'International Tables Vol C Tables 4.2.6.8 and 6.1.1.4'
H H 0.0000 0.0000 'International Tables Vol C Tables 4.2.6.8 and 6.1.1.4'
B B 0.0013 0.0007 'International Tables Vol C Tables 4.2.6.8 and 6.1.1.4'
N N 0.0061 0.0033 'International Tables Vol C Tables 4.2.6.8 and 6.1.1.4'
F F 0.0171 0.0103 'International Tables Vol C Tables 4.2.6.8 and 6.1.1.4'
I I -0.4742 1.8119 'International Tables Vol C Tables 4.2.6.8 and 6.1.1.4'
Cl Cl 0.1484 0.1585 'International Tables Vol C Tables 4.2.6.8 and 6.1.1.4'

loop_
_geom_angle_atom_site_label_1
_geom_angle_atom_site_label_2
_geom_angle_atom_site_label_3
_geom_angle
C1 N1 C8 105.8(7)
C1 N1 B1 128.1(7)
C8 N1 B1 125.8(7)
C17 N2 C10 106.4(7)
C17 N2 B1 127.8(7)
C10 N2 B1 125.6(7)
N1 C1 C2 112.2(8)
N1 C1 I1 125.0(6)
C2 C1 I1 122.8(6)
C7 C2 C1 106.9(8)
C7 C2 C3 123.7(8)
C1 C2 C3 129.4(8)
C2 C3 C4 111.1(8)
C2 C3 H3A 109.4
C4 C3 H3A 109.4
C2 C3 H3B 109.4
C4 C3 H3B 109.4
H3A C3 H3B 108.0
C5 C4 C3 110.9(8)
C5 C4 H4A 109.5
C3 C4 H4A 109.5
C5 C4 H4B 109.5
C3 C4 H4B 109.5
H4A C4 H4B 108.1
C4 C5 C6 113.5(8)
C4 C5 H5A 108.9
C6 C5 H5A 108.9
C4 C5 H5B 108.9
C6 C5 H5B 108.9
H5A C5 H5B 107.7
C7 C6 C5 110.4(7)
C7 C6 H6A 109.6
C5 C6 H6A 109.6
C7 C6 H6B 109.6
C5 C6 H6B 109.6
H6A C6 H6B 108.1
C2 C7 C8 107.0(7)
C2 C7 C6 123.9(8)
C8 C7 C6 129.0(8)
C9 C8 N1 120.0(8)
C9 C8 C7 131.9(8)
N1 C8 C7 108.1(7)
C8 C9 C10 121.6(8)
C8 C9 C18 120.2(7)
C10 C9 C18 118.2(8)
N2 C10 C9 120.3(8)
N2 C10 C11 108.6(7)
C9 C10 C11 130.9(8)
C16 C11 C10 106.0(7)
C16 C11 C12 122.9(8)
C10 C11 C12 131.1(8)
C11 C12 C13 110.3(7)
C11 C12 H12A 109.6
C13 C12 H12A 109.6
C11 C12 H12B 109.6
C13 C12 H12B 109.6
H12A C12 H12B 108.1
C14 C13 C12 111.6(7)
C14 C13 H13A 109.3
C12 C13 H13A 109.3
C14 C13 H13B 109.3
C12 C13 H13B 109.3
H13A C13 H13B 108.0
C13 C14 C15 110.1(7)
C13 C14 H14A 109.6
C15 C14 H14A 109.6
C13 C14 H14B 109.6
C15 C14 H14B 109.6
H14A C14 H14B 108.2
C16 C15 C14 110.8(7)
C16 C15 H15A 109.5
C14 C15 H15A 109.5
C16 C15 H15B 109.5
C14 C15 H15B 109.5
H15A C15 H15B 108.1
C17 C16 C11 108.2(7)
C17 C16 C15 127.8(8)
C11 C16 C15 124.0(8)
N2 C17 C16 110.8(7)
N2 C17 I2 123.5(6)
C16 C17 I2 125.7(6)
C19 C18 C23 119.1(8)
C19 C18 C9 119.8(8)
C23 C18 C9 121.0(7)
C20 C19 C18 120.9(9)
C20 C19 H19 119.5
C18 C19 H19 119.5
C19 C20 C21 119.9(9)
C19 C20 H20 120.0
C21 C20 H20 120.0
C20 C21 C22 120.0(9)
C20 C21 H21 120.0
C22 C21 H21 120.0
C23 C22 C21 120.3(9)
C23 C22 H22 119.9
C21 C22 H22 119.9
C22 C23 C18 119.7(8)
C22 C23 H23 120.2
C18 C23 H23 120.2
F1 B1 F2 110.9(8)
F1 B1 N1 109.8(7)
F2 B1 N1 110.5(7)
F1 B1 N2 109.9(7)
F2 B1 N2 109.7(7)
N1 B1 N2 105.9(7)
C24 N3 C31 106.7(7)
C24 N3 B2 127.4(7)
C31 N3 B2 126.0(7)
C40 N4 C33 108.1(7)
C40 N4 B2 126.6(7)
C33 N4 B2 124.9(7)
N3 C24 C25 111.4(8)
N3 C24 I3 123.7(6)
C25 C24 I3 124.7(6)
C30 C25 C24 106.6(8)
C30 C25 C26 125.4(8)
C24 C25 C26 128.0(8)
C25 C26 C27 109.2(7)
C25 C26 H26A 109.8
C27 C26 H26A 109.8
C25 C26 H26B 109.8
C27 C26 H26B 109.8
H26A C26 H26B 108.3
C28 C27 C26 110.9(7)
C28 C27 H27A 109.5
C26 C27 H27A 109.5
C28 C27 H27B 109.5
C26 C27 H27B 109.5
H27A C27 H27B 108.0
C29 C28 C27 112.6(7)
C29 C28 H28A 109.1
C27 C28 H28A 109.1
C29 C28 H28B 109.1
C27 C28 H28B 109.1
H28A C28 H28B 107.8
C30 C29 C28 110.6(7)
C30 C29 H29A 109.5
C28 C29 H29A 109.5
C30 C29 H29B 109.5
C28 C29 H29B 109.5
H29A C29 H29B 108.1
C25 C30 C31 107.3(7)
C25 C30 C29 121.9(7)
C31 C30 C29 130.8(7)
N3 C31 C32 120.3(7)
N3 C31 C30 108.1(7)
C32 C31 C30 131.6(8)
C31 C32 C33 121.1(8)
C31 C32 C41 119.3(7)
C33 C32 C41 119.6(8)
N4 C33 C32 120.4(7)
N4 C33 C34 107.8(7)
C32 C33 C34 131.8(8)
C39 C34 C33 108.3(7)
C39 C34 C35 121.4(8)
C33 C34 C35 130.3(8)
C34 C35 C36 110.2(7)
C34 C35 H35A 109.6
C36 C35 H35A 109.6
C34 C35 H35B 109.6
C36 C35 H35B 109.6
H35A C35 H35B 108.1
C37 C36 C35 111.6(9)
C37 C36 H36A 109.3
C35 C36 H36A 109.3
C37 C36 H36B 109.3
C35 C36 H36B 109.3
H36A C36 H36B 108.0
C36 C37 C38 111.7(8)
C36 C37 H37A 109.3
C38 C37 H37A 109.3
C36 C37 H37B 109.3
C38 C37 H37B 109.3
H37A C37 H37B 107.9
C39 C38 C37 109.1(8)
C39 C38 H38A 109.9
C37 C38 H38A 109.9
C39 C38 H38B 109.9
C37 C38 H38B 109.9
H38A C38 H38B 108.3
C34 C39 C40 106.1(7)
C34 C39 C38 126.4(8)
C40 C39 C38 127.4(8)
N4 C40 C39 109.7(7)
N4 C40 I4 127.1(6)
C39 C40 I4 123.2(6)
C42 C41 C46 121.2(8)
C42 C41 C32 121.5(7)
C46 C41 C32 117.2(8)
C43 C42 C41 119.2(9)
C43 C42 H42 120.4
C41 C42 H42 120.4
C44 C43 C42 120.9(10)
C44 C43 H43 119.5
C42 C43 H43 119.5
C43 C44 C45 121.0(10)
C43 C44 H44 119.5
C45 C44 H44 119.5
C44 C45 C46 120.2(10)
C44 C45 H45 119.9
C46 C45 H45 119.9
C45 C46 C41 117.5(9)
C45 C46 H46 121.3
C41 C46 H46 121.3
F3 B2 F4 110.1(7)
F3 B2 N3 111.3(7)
F4 B2 N3 109.1(7)
F3 B2 N4 111.0(7)
F4 B2 N4 108.4(7)
N3 B2 N4 106.9(7)
Cl1 C47 Cl2 112.2(8)
Cl1 C47 H47A 109.2
Cl2 C47 H47A 109.2
Cl1 C47 H47B 109.2
Cl2 C47 H47B 109.2
H47A C47 H47B 107.9
Cl3 C48 Cl4 112.4(8)
Cl3 C48 H48A 109.1
Cl4 C48 H48A 109.1
Cl3 C48 H48B 109.1
Cl4 C48 H48B 109.1
H48A C48 H48B 107.9

loop_
_geom_bond_atom_site_label_1
_geom_bond_atom_site_label_2
_geom_bond_distance
I1 C1 2.069(9)
I2 C17 2.066(8)
F1 B1 1.381(11)
F2 B1 1.393(12)
N1 C1 1.356(11)
N1 C8 1.405(10)
N1 B1 1.551(11)
N2 C17 1.361(11)
N2 C10 1.391(11)
N2 B1 1.561(12)
C1 C2 1.403(13)
C2 C7 1.369(12)
C2 C3 1.480(12)
C3 C4 1.533(13)
C3 H3A 0.9900
C3 H3B 0.9900
C4 C5 1.515(13)
C4 H4A 0.9900
C4 H4B 0.9900
C5 C6 1.517(13)
C5 H5A 0.9900
C5 H5B 0.9900
C6 C7 1.488(12)
C6 H6A 0.9900
C6 H6B 0.9900
C7 C8 1.453(11)
C8 C9 1.384(12)
C9 C10 1.403(12)
C9 C18 1.484(12)
C10 C11 1.419(12)
C11 C16 1.385(12)
C11 C12 1.503(11)
C12 C13 1.555(13)
C12 H12A 0.9900
C12 H12B 0.9900
C13 C14 1.528(13)
C13 H13A 0.9900
C13 H13B 0.9900
C14 C15 1.528(12)
C14 H14A 0.9900
C14 H14B 0.9900
C15 C16 1.502(11)
C15 H15A 0.9900
C15 H15B 0.9900
C16 C17 1.365(12)
C18 C19 1.392(11)
C18 C23 1.402(12)
C19 C20 1.379(14)
C19 H19 0.9500
C20 C21 1.384(14)
C20 H20 0.9500
C21 C22 1.391(14)
C21 H21 0.9500
C22 C23 1.390(13)
C22 H22 0.9500
C23 H23 0.9500
I3 C24 2.073(9)
I4 C40 2.045(8)
F3 B2 1.383(10)
F4 B2 1.403(10)
N3 C24 1.347(11)
N3 C31 1.403(11)
N3 B2 1.536(12)
N4 C40 1.326(11)
N4 C33 1.403(10)
N4 B2 1.568(12)
C24 C25 1.401(12)
C25 C30 1.383(12)
C25 C26 1.488(12)
C26 C27 1.540(11)
C26 H26A 0.9900
C26 H26B 0.9900
C27 C28 1.513(12)
C27 H27A 0.9900
C27 H27B 0.9900
C28 C29 1.510(12)
C28 H28A 0.9900
C28 H28B 0.9900
C29 C30 1.505(11)
C29 H29A 0.9900
C29 H29B 0.9900
C30 C31 1.422(11)
C31 C32 1.404(12)
C32 C33 1.405(12)
C32 C41 1.493(11)
C33 C34 1.418(11)
C34 C39 1.359(11)
C34 C35 1.510(12)
C35 C36 1.558(14)
C35 H35A 0.9900
C35 H35B 0.9900
C36 C37 1.493(13)
C36 H36A 0.9900
C36 H36B 0.9900
C37 C38 1.516(13)
C37 H37A 0.9900
C37 H37B 0.9900
C38 C39 1.496(11)
C38 H38A 0.9900
C38 H38B 0.9900
C39 C40 1.453(11)
C41 C42 1.384(12)
C41 C46 1.408(12)
C42 C43 1.378(13)
C42 H42 0.9500
C43 C44 1.348(16)
C43 H43 0.9500
C44 C45 1.389(16)
C44 H44 0.9500
C45 C46 1.399(13)
C45 H45 0.9500
C46 H46 0.9500
C47 Cl1 1.753(13)
C47 Cl2 1.777(14)
C47 H47A 0.9900
C47 H47B 0.9900
C48 Cl3 1.747(12)
C48 Cl4 1.753(15)
C48 H48A 0.9900
C48 H48B 0.9900

loop_
_geom_torsion_atom_site_label_1
_geom_torsion_atom_site_label_2
_geom_torsion_atom_site_label_3
_geom_torsion_atom_site_label_4
_geom_torsion
C8 N1 C1 C2 -0.7(9)
B1 N1 C1 C2 -174.5(8)
C8 N1 C1 I1 178.5(6)
B1 N1 C1 I1 4.7(12)
N1 C1 C2 C7 1.3(10)
I1 C1 C2 C7 -178.0(6)
N1 C1 C2 C3 179.4(8)
I1 C1 C2 C3 0.1(13)
C7 C2 C3 C4 -17.6(11)
C1 C2 C3 C4 164.6(9)
C2 C3 C4 C5 44.8(11)
C3 C4 C5 C6 -60.5(11)
C4 C5 C6 C7 43.5(11)
C1 C2 C7 C8 -1.2(9)
C3 C2 C7 C8 -179.4(7)
C1 C2 C7 C6 -179.2(8)
C3 C2 C7 C6 2.5(13)
C5 C6 C7 C2 -14.9(12)
C5 C6 C7 C8 167.5(8)
C1 N1 C8 C9 179.5(8)
B1 N1 C8 C9 -6.5(12)
C1 N1 C8 C7 0.0(9)
B1 N1 C8 C7 174.0(7)
C2 C7 C8 C9 -178.7(9)
C6 C7 C8 C9 -0.8(15)
C2 C7 C8 N1 0.8(9)
C6 C7 C8 N1 178.7(8)
N1 C8 C9 C10 -2.5(13)
C7 C8 C9 C10 176.9(8)
N1 C8 C9 C18 177.6(7)
C7 C8 C9 C18 -3.0(14)
C17 N2 C10 C9 174.2(8)
B1 N2 C10 C9 -0.4(12)
C17 N2 C10 C11 -1.5(9)
B1 N2 C10 C11 -176.2(7)
C8 C9 C10 N2 5.8(13)
C18 C9 C10 N2 -174.3(7)
C8 C9 C10 C11 -179.5(8)
C18 C9 C10 C11 0.5(14)
N2 C10 C11 C16 0.8(9)
C9 C10 C11 C16 -174.4(9)
N2 C10 C11 C12 -178.0(8)
C9 C10 C11 C12 6.8(15)
C16 C11 C12 C13 15.2(11)
C10 C11 C12 C13 -166.3(8)
C11 C12 C13 C14 -46.0(9)
C12 C13 C14 C15 64.3(9)
C13 C14 C15 C16 -47.7(10)
C10 C11 C16 C17 0.3(9)
C12 C11 C16 C17 179.2(8)
C10 C11 C16 C15 179.8(7)
C12 C11 C16 C15 -1.3(13)
C14 C15 C16 C17 -163.0(9)
C14 C15 C16 C11 17.6(12)
C10 N2 C17 C16 1.8(9)
B1 N2 C17 C16 176.3(8)
C10 N2 C17 I2 -176.0(6)
B1 N2 C17 I2 -1.5(11)
C11 C16 C17 N2 -1.3(10)
C15 C16 C17 N2 179.2(8)
C11 C16 C17 I2 176.4(6)
C15 C16 C17 I2 -3.1(13)
C8 C9 C18 C19 -90.7(11)
C10 C9 C18 C19 89.3(10)
C8 C9 C18 C23 92.6(11)
C10 C9 C18 C23 -87.3(11)
C23 C18 C19 C20 0.8(13)
C9 C18 C19 C20 -175.9(8)
C18 C19 C20 C21 -1.2(14)
C19 C20 C21 C22 0.3(14)
C20 C21 C22 C23 0.9(14)
C21 C22 C23 C18 -1.3(13)
C19 C18 C23 C22 0.4(13)
C9 C18 C23 C22 177.1(8)
C1 N1 B1 F1 64.2(11)
C8 N1 B1 F1 -108.5(9)
C1 N1 B1 F2 -58.5(11)
C8 N1 B1 F2 128.9(8)
C1 N1 B1 N2 -177.2(8)
C8 N1 B1 N2 10.1(11)
C17 N2 B1 F1 -61.6(11)
C10 N2 B1 F1 111.9(9)
C17 N2 B1 F2 60.6(10)
C10 N2 B1 F2 -125.9(8)
C17 N2 B1 N1 179.8(7)
C10 N2 B1 N1 -6.7(11)
C31 N3 C24 C25 0.4(9)
B2 N3 C24 C25 -179.1(8)
C31 N3 C24 I3 174.3(6)
B2 N3 C24 I3 -5.3(12)
N3 C24 C25 C30 -0.9(10)
I3 C24 C25 C30 -174.7(6)
N3 C24 C25 C26 179.1(8)
I3 C24 C25 C26 5.3(12)
C30 C25 C26 C27 -15.6(11)
C24 C25 C26 C27 164.4(8)
C25 C26 C27 C28 46.0(9)
C26 C27 C28 C29 -64.3(9)
C27 C28 C29 C30 45.6(10)
C24 C25 C30 C31 1.0(9)
C26 C25 C30 C31 -179.0(7)
C24 C25 C30 C29 179.4(8)
C26 C25 C30 C29 -0.5(13)
C28 C29 C30 C25 -13.9(11)
C28 C29 C30 C31 164.1(8)
C24 N3 C31 C32 -178.0(7)
B2 N3 C31 C32 1.6(12)
C24 N3 C31 C30 0.2(9)
B2 N3 C31 C30 179.8(7)
C25 C30 C31 N3 -0.7(9)
C29 C30 C31 N3 -179.0(8)
C25 C30 C31 C32 177.2(8)
C29 C30 C31 C32 -1.1(15)
N3 C31 C32 C33 -4.6(12)
C30 C31 C32 C33 177.6(8)
N3 C31 C32 C41 174.6(7)
C30 C31 C32 C41 -3.1(13)
C40 N4 C33 C32 178.1(7)
B2 N4 C33 C32 5.2(12)
C40 N4 C33 C34 -1.5(9)
B2 N4 C33 C34 -174.4(7)
C31 C32 C33 N4 1.3(12)
C41 C32 C33 N4 -177.9(7)
C31 C32 C33 C34 -179.2(8)
C41 C32 C33 C34 1.6(13)
N4 C33 C34 C39 2.6(9)
C32 C33 C34 C39 -176.9(9)
N4 C33 C34 C35 -179.7(8)
C32 C33 C34 C35 0.7(15)
C39 C34 C35 C36 -14.0(11)
C33 C34 C35 C36 168.5(8)
C34 C35 C36 C37 45.2(10)
C35 C36 C37 C38 -64.3(11)
C36 C37 C38 C39 46.9(11)
C33 C34 C39 C40 -2.6(9)
C35 C34 C39 C40 179.5(7)
C33 C34 C39 C38 177.8(8)
C35 C34 C39 C38 -0.1(13)
C37 C38 C39 C34 -15.7(12)
C37 C38 C39 C40 164.7(8)
C33 N4 C40 C39 -0.1(9)
B2 N4 C40 C39 172.7(7)
C33 N4 C40 I4 -179.3(6)
B2 N4 C40 I4 -6.5(12)
C34 C39 C40 N4 1.7(9)
C38 C39 C40 N4 -178.6(8)
C34 C39 C40 I4 -179.0(6)
C38 C39 C40 I4 0.6(12)
C31 C32 C41 C42 82.0(11)
C33 C32 C41 C42 -98.7(10)
C31 C32 C41 C46 -95.0(10)
C33 C32 C41 C46 84.3(11)
C46 C41 C42 C43 -0.9(14)
C32 C41 C42 C43 -177.8(8)
C41 C42 C43 C44 -0.2(15)
C42 C43 C44 C45 1.5(17)
C43 C44 C45 C46 -1.7(18)
C44 C45 C46 C41 0.5(16)
C42 C41 C46 C45 0.7(15)
C32 C41 C46 C45 177.7(9)
C24 N3 B2 F3 -55.3(11)
C31 N3 B2 F3 125.2(8)
C24 N3 B2 F4 66.4(10)
C31 N3 B2 F4 -113.1(9)
C24 N3 B2 N4 -176.6(8)
C31 N3 B2 N4 3.9(11)
C40 N4 B2 F3 59.6(11)
C33 N4 B2 F3 -128.8(8)
C40 N4 B2 F4 -61.5(10)
C33 N4 B2 F4 110.2(8)
C40 N4 B2 N3 -178.9(7)
C33 N4 B2 N3 -7.2(10)
